data_2300186
loop_
_publ_author_name
'Legrand, Vincent'
'Pillet, S\'ebastien'
'Weber, Hans-Peter'
'Souhassou, Mohamed'
'L\'etard, Jean-Fran\,cois'
'Guionneau, Philippe'
'Lecomte, Claude'

_publ_section_title
;
 On the precision and accuracy of structural analysis of light-induced
 metastable states
;
_journal_coeditor_code DB5028
_journal_issue 6
_journal_name_full 'Journal of Applied Crystallography'
_journal_page_first 1076
_journal_page_last 1088
_journal_paper_doi 10.1107/S0021889807040149
_journal_volume 40
_journal_year 2007
_chemical_formula_moiety 'C26 H16 Fe N6 S2'
_chemical_formula_sum 'C26 H16 Fe N6 S2'
_chemical_formula_weight 532.42
_chemical_name_systematic
;
 ?
;
_space_group_IT_number 60
_symmetry_cell_setting orthorhombic
_symmetry_space_group_name_Hall '-P 2n 2ab'
_symmetry_space_group_name_H-M 'P b c n'
_atom_sites_solution_hydrogens geom
_atom_sites_solution_primary direct
_atom_sites_solution_secondary difmap
_audit_creation_method SHELXL-97
_cell_angle_alpha 90.00
_cell_angle_beta 90.00
_cell_angle_gamma 90.00
_cell_formula_units_Z 4
_cell_length_a 13.1928(4)
_cell_length_b 9.9503(3)
_cell_length_c 17.1498(8)
_cell_measurement_reflns_used 18028
_cell_measurement_temperature 32(2)
_cell_measurement_theta_max 34.83
_cell_measurement_theta_min 3.50
_cell_volume 2251.29(14)
_computing_cell_refinement 'CRYSALIS Oxford Diffraction (2004)'
_computing_data_collection 'CRYSALIS Oxford Diffraction (2004)'
_computing_data_reduction 'CRYSALIS Oxford Diffraction (2004)'
_computing_structure_refinement 'SHELXL-97 (Sheldrick, 1997)'
_computing_structure_solution 'SHELXS-97 (Sheldrick, 1990)'
_diffrn_ambient_temperature 32(2)
_diffrn_measured_fraction_theta_full 0.826
_diffrn_measured_fraction_theta_max 0.826
_diffrn_measurement_device_type 'Oxford Xcalibur CCD'
_diffrn_measurement_method 'omega scans'
_diffrn_radiation_monochromator graphite
_diffrn_radiation_source 'fine-focus sealed tube'
_diffrn_radiation_type MoK\a
_diffrn_radiation_wavelength 0.71073
_diffrn_reflns_av_R_equivalents 0.055
_diffrn_reflns_av_sigmaI/netI 0.0746
_diffrn_reflns_limit_h_max 20
_diffrn_reflns_limit_h_min 0
_diffrn_reflns_limit_k_max 15
_diffrn_reflns_limit_k_min 0
_diffrn_reflns_limit_l_max 22
_diffrn_reflns_limit_l_min 0
_diffrn_reflns_number 18028
_diffrn_reflns_theta_full 34.83
_diffrn_reflns_theta_max 34.83
_diffrn_reflns_theta_min 3.50
_exptl_absorpt_coefficient_mu 0.885
_exptl_absorpt_correction_T_max 0.95
_exptl_absorpt_correction_T_min 0.90
_exptl_absorpt_correction_type gaussian
_exptl_absorpt_process_details
;
Absorption correction were performed using CRYSALIS Oxford Diffraction (2004)
;
_exptl_crystal_colour purple
_exptl_crystal_density_diffrn 1.571
_exptl_crystal_density_method 'not measured'
_exptl_crystal_description block
_exptl_crystal_F_000 1088
_exptl_crystal_size_max 0.15
_exptl_crystal_size_mid 0.10
_exptl_crystal_size_min 0.05
_refine_diff_density_max 1.139
_refine_diff_density_min -0.411
_refine_ls_extinction_method none
_refine_ls_goodness_of_fit_ref 0.908
_refine_ls_hydrogen_treatment mixed
_refine_ls_matrix_type full
_refine_ls_number_parameters 191
_refine_ls_number_reflns 4045
_refine_ls_number_restraints 0
_refine_ls_restrained_S_all 0.908
_refine_ls_R_factor_all 0.0986
_refine_ls_R_factor_gt 0.0450
_refine_ls_shift/su_max 0.000
_refine_ls_shift/su_mean 0.000
_refine_ls_structure_factor_coef Fsqd
_refine_ls_weighting_details 'calc w=1/[\s^2^(Fo^2^)+(0.0644P)^2^+0.0000P] where P=(Fo^2^+2Fc^2^)/3'
_refine_ls_weighting_scheme calc
_refine_ls_wR_factor_gt 0.0977
_refine_ls_wR_factor_ref 0.1083
_reflns_number_gt 2423
_reflns_number_total 4045
_reflns_threshold_expression >2sigma(I)
_cod_data_source_file db5028.cif
_cod_data_source_block hs_32k
_cod_original_sg_symbol_H-M 'P bcn'
_cod_database_code 2300186
_cod_database_fobs_code 2300186

loop_
_symmetry_equiv_pos_as_xyz
'x, y, z'
'-x+1/2, -y+1/2, z+1/2'
'-x, y, -z+1/2'
'x+1/2, -y+1/2, -z'
'-x, -y, -z'
'x-1/2, y-1/2, -z-1/2'
'x, -y, z-1/2'
'-x-1/2, y-1/2, z'

loop_
_atom_site_type_symbol
_atom_site_label
_atom_site_fract_x
_atom_site_fract_y
_atom_site_fract_z
_atom_site_U_iso_or_equiv
_atom_site_adp_type
_atom_site_calc_flag
_atom_site_refinement_flags
_atom_site_occupancy
_atom_site_disorder_assembly
_atom_site_disorder_group
Fe Fe1 0.0000 0.17477(3) 0.2500 0.01199(10) Uani d S 1 . .
N N20 0.04161(13) 0.31625(15) 0.33376(10) 0.0175(4) Uani d . 1 . .
C C21 0.08609(14) 0.38685(18) 0.37576(12) 0.0149(4) Uani d . 1 . .
S S22 0.14811(4) 0.48490(4) 0.43526(3) 0.01700(12) Uani d . 1 . .
N N1 -0.00196(12) 0.01594(14) 0.16020(10) 0.0139(3) Uani d . 1 . .
N N2 0.16106(11) 0.13292(15) 0.22730(10) 0.0126(3) Uani d . 1 . .
C C1 0.09108(13) -0.03007(17) 0.13894(11) 0.0128(4) Uani d . 1 . .
C C2 0.17808(14) 0.03191(17) 0.17541(11) 0.0131(4) Uani d . 1 . .
C C3 -0.08241(14) -0.03712(18) 0.12497(13) 0.0166(4) Uani d . 1 . .
C C4 -0.07546(15) -0.14000(19) 0.06945(13) 0.0193(4) Uani d . 1 . .
C C5 0.01788(15) -0.19010(19) 0.04988(13) 0.0179(4) Uani d . 1 . .
C C6 0.10573(15) -0.13383(18) 0.08458(12) 0.0156(4) Uani d . 1 . .
C C7 0.20599(14) -0.17839(18) 0.06693(12) 0.0154(4) Uani d . 1 . .
C C8 0.28803(15) -0.12095(19) 0.10118(12) 0.0158(4) Uani d . 1 . .
C C9 0.27634(14) -0.01291(17) 0.15613(12) 0.0140(4) Uani d . 1 . .
C C10 0.35881(15) 0.05122(19) 0.19223(12) 0.0158(4) Uani d . 1 . .
C C11 0.34114(15) 0.15284(18) 0.24475(12) 0.0165(4) Uani d . 1 . .
C C12 0.24110(15) 0.19048(17) 0.26060(12) 0.0147(4) Uani d . 1 . .
H H3 -0.1482(17) -0.002(2) 0.1361(15) 0.021(6) Uiso d . 1 . .
H H4 -0.1375(19) -0.175(2) 0.0470(15) 0.028(7) Uiso d . 1 . .
H H5 0.0269(16) -0.264(3) 0.0150(14) 0.024(6) Uiso d . 1 . .
H H7 0.2166(16) -0.251(2) 0.0307(13) 0.018(6) Uiso d . 1 . .
H H8 0.3567(17) -0.148(2) 0.0883(13) 0.019(6) Uiso d . 1 . .
H H10 0.4241(18) 0.027(2) 0.1783(13) 0.021(6) Uiso d . 1 . .
H H11 0.3978(17) 0.198(2) 0.2696(12) 0.012(5) Uiso d . 1 . .
H H12 0.2267(15) 0.258(2) 0.2974(12) 0.014(5) Uiso d . 1 . .

loop_
_atom_site_aniso_label
_atom_site_aniso_U_11
_atom_site_aniso_U_22
_atom_site_aniso_U_33
_atom_site_aniso_U_12
_atom_site_aniso_U_13
_atom_site_aniso_U_23
Fe1 0.01190(17) 0.01127(16) 0.0128(2) 0.000 -0.00035(15) 0.000
N20 0.0180(8) 0.0162(7) 0.0182(10) 0.0011(6) 0.0008(7) 0.0005(7)
C21 0.0156(9) 0.0147(8) 0.0144(11) 0.0013(7) 0.0011(7) 0.0028(7)
S22 0.0194(2) 0.0156(2) 0.0160(3) -0.00136(17) -0.00189(19) -0.00020(19)
N1 0.0143(7) 0.0126(6) 0.0148(9) -0.0001(6) 0.0008(6) -0.0002(6)
N2 0.0147(7) 0.0105(6) 0.0124(9) 0.0006(5) 0.0011(6) 0.0011(6)
C1 0.0156(8) 0.0099(7) 0.0128(11) 0.0005(6) 0.0005(7) 0.0012(7)
C2 0.0150(8) 0.0122(8) 0.0121(11) -0.0003(6) 0.0003(7) 0.0030(7)
C3 0.0144(9) 0.0151(8) 0.0202(12) 0.0006(7) -0.0004(8) -0.0022(8)
C4 0.0187(10) 0.0173(8) 0.0218(12) -0.0027(7) -0.0025(8) -0.0037(8)
C5 0.0224(10) 0.0149(8) 0.0163(12) -0.0012(7) -0.0001(7) -0.0052(8)
C6 0.0202(9) 0.0109(7) 0.0157(11) 0.0003(7) 0.0014(7) 0.0012(7)
C7 0.0181(9) 0.0139(8) 0.0142(11) 0.0020(7) 0.0035(7) -0.0001(8)
C8 0.0177(9) 0.0154(8) 0.0142(12) 0.0019(7) 0.0029(7) 0.0006(7)
C9 0.0176(9) 0.0121(7) 0.0122(10) 0.0012(7) 0.0010(7) 0.0028(7)
C10 0.0143(9) 0.0162(8) 0.0167(12) 0.0020(7) 0.0008(8) 0.0036(7)
C11 0.0184(9) 0.0154(8) 0.0155(11) -0.0020(7) -0.0036(8) 0.0031(8)
C12 0.0170(8) 0.0121(7) 0.0150(11) 0.0003(6) 0.0001(7) -0.0008(8)

loop_
_atom_type_symbol
_atom_type_description
_atom_type_scat_dispersion_real
_atom_type_scat_dispersion_imag
_atom_type_scat_source
C C 0.0033 0.0016 'International Tables Vol C Tables 4.2.6.8 and 6.1.1.4'
H H 0.0000 0.0000 'International Tables Vol C Tables 4.2.6.8 and 6.1.1.4'
Fe Fe 0.3463 0.8444 'International Tables Vol C Tables 4.2.6.8 and 6.1.1.4'
N N 0.0061 0.0033 'International Tables Vol C Tables 4.2.6.8 and 6.1.1.4'
S S 0.1246 0.1234 'International Tables Vol C Tables 4.2.6.8 and 6.1.1.4'

loop_
_geom_angle_atom_site_label_1
_geom_angle_atom_site_label_2
_geom_angle_atom_site_label_3
_geom_angle_site_symmetry_1
_geom_angle_site_symmetry_3
_geom_angle
_geom_angle_publ_flag
N20 Fe1 N20 . 3 95.06(9) ?
N20 Fe1 N2 . 3 105.08(6) ?
N20 Fe1 N2 3 3 89.74(6) ?
N20 Fe1 N2 . . 89.74(6) ?
N20 Fe1 N2 3 . 105.08(6) ?
N2 Fe1 N2 3 . 158.18(8) ?
N20 Fe1 N1 . . 165.35(6) ?
N20 Fe1 N1 3 . 89.98(6) ?
N2 Fe1 N1 3 . 88.66(6) ?
N2 Fe1 N1 . . 75.66(6) ?
N20 Fe1 N1 . 3 89.98(6) ?
N20 Fe1 N1 3 3 165.35(6) ?
N2 Fe1 N1 3 3 75.66(6) ?
N2 Fe1 N1 . 3 88.66(6) ?
N1 Fe1 N1 . 3 88.53(8) ?
C21 N20 Fe1 . . 165.01(16) ?
N20 C21 S22 . . 179.5(2) ?
C3 N1 C1 . . 117.69(16) ?
C3 N1 Fe1 . . 127.62(13) ?
C1 N1 Fe1 . . 114.68(12) ?
C12 N2 C2 . . 117.89(16) ?
C12 N2 Fe1 . . 127.54(13) ?
C2 N2 Fe1 . . 114.50(12) ?
N1 C1 C6 . . 123.34(17) ?
N1 C1 C2 . . 117.20(16) ?
C6 C1 C2 . . 119.45(17) ?
N2 C2 C9 . . 122.58(17) ?
N2 C2 C1 . . 117.85(16) ?
C9 C2 C1 . . 119.57(17) ?
N1 C3 C4 . . 123.11(18) ?
N1 C3 H3 . . 119.3(14) ?
C4 C3 H3 . . 117.6(14) ?
C5 C4 C3 . . 119.41(18) ?
C5 C4 H4 . . 122.1(14) ?
C3 C4 H4 . . 118.5(14) ?
C4 C5 C6 . . 119.22(18) ?
C4 C5 H5 . . 123.0(13) ?
C6 C5 H5 . . 117.7(13) ?
C1 C6 C5 . . 117.16(18) ?
C1 C6 C7 . . 119.77(18) ?
C5 C6 C7 . . 123.07(18) ?
C8 C7 C6 . . 121.08(18) ?
C8 C7 H7 . . 118.6(13) ?
C6 C7 H7 . . 120.3(13) ?
C7 C8 C9 . . 120.85(18) ?
C7 C8 H8 . . 122.1(13) ?
C9 C8 H8 . . 117.0(13) ?
C10 C9 C2 . . 117.70(17) ?
C10 C9 C8 . . 123.04(17) ?
C2 C9 C8 . . 119.26(17) ?
C11 C10 C9 . . 119.45(18) ?
C11 C10 H10 . . 121.2(14) ?
C9 C10 H10 . . 119.3(14) ?
C10 C11 C12 . . 118.98(18) ?
C10 C11 H11 . . 119.8(13) ?
C12 C11 H11 . . 121.2(13) ?
N2 C12 C11 . . 123.40(18) ?
N2 C12 H12 . . 115.8(12) ?
C11 C12 H12 . . 120.7(13) ?

loop_
_geom_bond_atom_site_label_1
_geom_bond_atom_site_label_2
_geom_bond_site_symmetry_2
_geom_bond_distance
_geom_bond_publ_flag
Fe1 N20 . 2.0848(17) ?
Fe1 N20 3 2.0848(17) ?
Fe1 N2 3 2.2000(15) ?
Fe1 N2 . 2.2000(15) ?
Fe1 N1 . 2.2068(16) ?
Fe1 N1 3 2.2068(16) ?
N20 C21 . 1.165(3) ?
C21 S22 . 1.632(2) ?
N1 C3 . 1.331(2) ?
N1 C1 . 1.360(2) ?
N2 C12 . 1.330(2) ?
N2 C2 . 1.361(2) ?
C1 C6 . 1.404(3) ?
C1 C2 . 1.445(3) ?
C2 C9 . 1.410(3) ?
C3 C4 . 1.401(3) ?
C3 H3 . 0.95(2) ?
C4 C5 . 1.370(3) ?
C4 H4 . 0.97(2) ?
C5 C6 . 1.418(3) ?
C5 H5 . 0.95(2) ?
C6 C7 . 1.428(3) ?
C7 C8 . 1.358(3) ?
C7 H7 . 0.96(2) ?
C8 C9 . 1.438(3) ?
C8 H8 . 0.97(2) ?
C9 C10 . 1.405(3) ?
C10 C11 . 1.374(3) ?
C10 H10 . 0.93(2) ?
C11 C12 . 1.399(3) ?
C11 H11 . 0.97(2) ?
C12 H12 . 0.94(2) ?
